data_1559930
loop_
_publ_author_name
'Ndiolene, Adrienne'
'Diop, Tidiane'
'Sembene Boye, Mouhamadou'
'Maris, Thierry'
'Diasse-Sar, Aminata'

_publ_section_title
;
 Synthesis, Spectroscopic Studies and Crystal Structures of
 N,N'-bis(4-methoxybenzylidene) Ethylenediamine and its New Cadmium(II)
 Complex
;
_journal_name_full 'American Journal Of Heterocyclic Chemistry'
_journal_page_first 30
_journal_page_last 35
_journal_paper_doi 10.11648/j.ajhc.20200602.13
_journal_volume 6
_journal_year 2020
_chemical_formula_moiety 'C18 H20 N2 O2'
_chemical_formula_sum 'C18 H20 N2 O2'
_chemical_formula_weight 296.36
_chemical_name_common
;
N,N'-bis(4-methoxybenzylidene) Ethylenediamine
;
_chemical_name_systematic
;
(E,E)-N,N'-1,2-Ethanediylbis[1-(4-methoxyphenyl)methanimine]
;
_space_group_crystal_system monoclinic
_space_group_IT_number 14
_space_group_name_Hall '-P 2yn'
_space_group_name_H-M_alt 'P 1 21/n 1'
_atom_sites_solution_hydrogens geom
_atom_sites_solution_primary dual
_audit_creation_date 2019-07-16
_audit_creation_method
;
Olex2 1.2
(compiled 2018.05.29 svn.r3508 for OlexSys, GUI svn.r5506)
;
_cell_angle_alpha 90
_cell_angle_beta 110.972(2)
_cell_angle_gamma 90
_cell_formula_units_Z 2
_cell_length_a 9.9522(5)
_cell_length_b 7.8338(4)
_cell_length_c 10.6286(5)
_cell_measurement_reflns_used 6505
_cell_measurement_temperature 100
_cell_measurement_theta_max 71.576
_cell_measurement_theta_min 5.228
_cell_volume 773.75(7)
_computing_cell_refinement
;
SAINT (2013) V8.38A; Integration Software for Single Crystal Data. 
Bruker AXS Inc., Madison, WI 53719-1173.'
;
_computing_data_collection
;
APEX 2 (2013) Bruker AXS Inc., Madison, WI 53719-1173.
;
_computing_data_reduction
;
SAINT (2013) V8.38A; Integration Software for Single Crystal Data. 
Bruker AXS Inc., Madison, WI 53719-1173.'
;
_computing_molecular_graphics 'Olex2 (Dolomanov et al., 2009)'
_computing_publication_material 'Olex2 (Dolomanov et al., 2009)'
_computing_structure_refinement 'XL (Sheldrick, 2008)'
_computing_structure_solution 'XT (Sheldrick, 2015)'
_diffrn_ambient_temperature 100
_diffrn_detector 'CCD area detector'
_diffrn_detector_area_resol_mean 8.3
_diffrn_detector_type 'Bruker APEX2 CCD'
_diffrn_measured_fraction_theta_full 0.996
_diffrn_measured_fraction_theta_max 0.996
_diffrn_measurement_device 'three-circle diffractometer'
_diffrn_measurement_device_type 'Bruker Smart APEX'
_diffrn_measurement_method '\w scans'
_diffrn_radiation_collimation 'Focusing mirrors'
_diffrn_radiation_monochromator 'Quazar MX Mirror Optics'
_diffrn_radiation_probe x-ray
_diffrn_radiation_type CuK\a
_diffrn_radiation_wavelength 1.54178
_diffrn_reflns_av_R_equivalents 0.0298
_diffrn_reflns_av_unetI/netI 0.0151
_diffrn_reflns_Laue_measured_fraction_full 0.996
_diffrn_reflns_Laue_measured_fraction_max 0.996
_diffrn_reflns_limit_h_max 12
_diffrn_reflns_limit_h_min -12
_diffrn_reflns_limit_k_max 9
_diffrn_reflns_limit_k_min -9
_diffrn_reflns_limit_l_max 13
_diffrn_reflns_limit_l_min -13
_diffrn_reflns_number 14622
_diffrn_reflns_point_group_measured_fraction_full 0.996
_diffrn_reflns_point_group_measured_fraction_max 0.996
_diffrn_reflns_theta_full 67.679
_diffrn_reflns_theta_max 71.715
_diffrn_reflns_theta_min 5.228
_diffrn_source 'Microfocus Source'
_diffrn_source_target Cu
_diffrn_source_type 'Incoatec I\mS High Brilliance Microsource'
_exptl_absorpt_coefficient_mu 0.668
_exptl_absorpt_correction_T_max 0.7535
_exptl_absorpt_correction_T_min 0.5733
_exptl_absorpt_correction_type multi-scan
_exptl_absorpt_process_details
;   
SADABS-2016/2 (Bruker,2016/2) was used for absorption correction. 
wR2(int) was 0.1325 before and 0.0449 after correction. 
The Ratio of minimum to maximum transmission is 0.7608. 
The \l/2 correction factor is Not present.'
;
_exptl_crystal_colour 'clear light colourless'
_exptl_crystal_colour_lustre clear
_exptl_crystal_colour_modifier light
_exptl_crystal_colour_primary colourless
_exptl_crystal_density_diffrn 1.272
_exptl_crystal_description block
_exptl_crystal_F_000 316
_exptl_crystal_recrystallization_method 'crystallzed from EtOH'
_exptl_crystal_size_max 0.28
_exptl_crystal_size_mid 0.15
_exptl_crystal_size_min 0.09
_refine_diff_density_max 0.274
_refine_diff_density_min -0.209
_refine_diff_density_rms 0.041
_refine_ls_extinction_coef .
_refine_ls_extinction_method none
_refine_ls_goodness_of_fit_ref 1.070
_refine_ls_hydrogen_treatment constr
_refine_ls_matrix_type full
_refine_ls_number_parameters 101
_refine_ls_number_reflns 1511
_refine_ls_number_restraints 0
_refine_ls_restrained_S_all 1.070
_refine_ls_R_factor_all 0.0448
_refine_ls_R_factor_gt 0.0425
_refine_ls_shift/su_max 0.000
_refine_ls_shift/su_mean 0.000
_refine_ls_structure_factor_coef Fsqd
_refine_ls_weighting_details 'w=1/[\s^2^(Fo^2^)+(0.0724P)^2^+0.1646P] where P=(Fo^2^+2Fc^2^)/3'
_refine_ls_weighting_scheme calc
_refine_ls_wR_factor_gt 0.1156
_refine_ls_wR_factor_ref 0.1186
_reflns_Friedel_coverage 0.000
_reflns_Friedel_fraction_full .
_reflns_Friedel_fraction_max .
_reflns_number_gt 1402
_reflns_number_total 1511
_reflns_threshold_expression 'I > 2\s(I)'
_cod_data_source_file tdiop2.cif
_cod_data_source_block tdiop2
_cod_database_code 1559930

loop_
_space_group_symop_id
_space_group_symop_operation_xyz
1 'x, y, z'
2 '-x+1/2, y+1/2, -z+1/2'
3 '-x, -y, -z'
4 'x-1/2, -y-1/2, z-1/2'

loop_
_atom_site_label
_atom_site_type_symbol
_atom_site_fract_x
_atom_site_fract_y
_atom_site_fract_z
_atom_site_U_iso_or_equiv
_atom_site_adp_type
_atom_site_occupancy
_atom_site_site_symmetry_order
_atom_site_calc_flag
_atom_site_refinement_flags_posn
_atom_site_refinement_flags_adp
_atom_site_refinement_flags_occupancy
_atom_site_disorder_assembly
_atom_site_disorder_group
O1 O 0.55915(9) 0.51947(11) 0.17475(8) 0.0317(3) Uani 1 1 d . . . . .
N1 N 0.92413(11) 0.47754(13) 0.81306(10) 0.0323(3) Uani 1 1 d . . . . .
C1 C 1.03262(13) 0.51060(16) 0.94596(12) 0.0333(3) Uani 1 1 d . . . . .
H1A H 1.070191 0.628145 0.948995 0.040 Uiso 1 1 calc R . . . .
H1B H 1.113939 0.430161 0.962903 0.040 Uiso 1 1 calc R . . . .
C2 C 0.92873(13) 0.56982(15) 0.71674(12) 0.0315(3) Uani 1 1 d . . . . .
H2 H 1.000809 0.655554 0.736022 0.038 Uiso 1 1 calc R . . . .
C3 C 0.82883(13) 0.55169(15) 0.57687(12) 0.0297(3) Uani 1 1 d . . . . .
C4 C 0.70699(13) 0.44813(15) 0.54160(12) 0.0299(3) Uani 1 1 d . . . . .
H4 H 0.687478 0.385599 0.609717 0.036 Uiso 1 1 calc R . . . .
C5 C 0.61347(13) 0.43462(15) 0.40859(12) 0.0299(3) Uani 1 1 d . . . . .
H5 H 0.529970 0.365090 0.386338 0.036 Uiso 1 1 calc R . . . .
C6 C 0.64329(13) 0.52402(14) 0.30815(12) 0.0288(3) Uani 1 1 d . . . . .
C7 C 0.76546(13) 0.62672(15) 0.34167(12) 0.0323(3) Uani 1 1 d . . . . .
H7 H 0.786533 0.686569 0.273208 0.039 Uiso 1 1 calc R . . . .
C8 C 0.85591(13) 0.64138(15) 0.47466(12) 0.0324(3) Uani 1 1 d . . . . .
H8 H 0.937840 0.713582 0.497004 0.039 Uiso 1 1 calc R . . . .
C9 C 0.42253(13) 0.43495(17) 0.13826(12) 0.0346(3) Uani 1 1 d . . . . .
H9A H 0.373569 0.439411 0.040250 0.052 Uiso 1 1 calc GR . . . .
H9B H 0.363314 0.492136 0.182003 0.052 Uiso 1 1 calc GR . . . .
H9C H 0.437435 0.315596 0.167601 0.052 Uiso 1 1 calc GR . . . .

loop_
_atom_site_aniso_label
_atom_site_aniso_U_11
_atom_site_aniso_U_22
_atom_site_aniso_U_33
_atom_site_aniso_U_23
_atom_site_aniso_U_13
_atom_site_aniso_U_12
O1 0.0336(5) 0.0301(5) 0.0274(5) 0.0008(3) 0.0062(4) -0.0012(3)
N1 0.0330(6) 0.0301(6) 0.0292(5) -0.0022(4) 0.0058(4) -0.0021(4)
C1 0.0326(6) 0.0303(6) 0.0313(6) -0.0025(5) 0.0045(5) -0.0033(5)
C2 0.0323(6) 0.0247(6) 0.0339(6) -0.0026(5) 0.0076(5) -0.0016(4)
C3 0.0325(6) 0.0229(6) 0.0305(6) -0.0014(4) 0.0077(5) 0.0024(4)
C4 0.0328(6) 0.0266(6) 0.0296(6) 0.0017(4) 0.0103(5) 0.0017(5)
C5 0.0297(6) 0.0254(6) 0.0327(6) -0.0010(4) 0.0090(5) -0.0009(4)
C6 0.0321(6) 0.0229(6) 0.0289(6) 0.0000(4) 0.0079(5) 0.0053(4)
C7 0.0369(6) 0.0261(6) 0.0332(6) 0.0034(5) 0.0117(5) 0.0005(5)
C8 0.0336(6) 0.0243(6) 0.0370(6) -0.0001(5) 0.0098(5) -0.0028(4)
C9 0.0321(6) 0.0367(7) 0.0303(6) -0.0017(5) 0.0055(5) -0.0010(5)

loop_
_atom_type_symbol
_atom_type_description
_atom_type_scat_dispersion_real
_atom_type_scat_dispersion_imag
_atom_type_scat_source
C C 0.0181 0.0091 'International Tables Vol C Tables 4.2.6.8 and 6.1.1.4'
H H 0.0000 0.0000 'International Tables Vol C Tables 4.2.6.8 and 6.1.1.4'
N N 0.0311 0.0180 'International Tables Vol C Tables 4.2.6.8 and 6.1.1.4'
O O 0.0492 0.0322 'International Tables Vol C Tables 4.2.6.8 and 6.1.1.4'

loop_
_geom_angle_atom_site_label_1
_geom_angle_atom_site_label_2
_geom_angle_atom_site_label_3
_geom_angle
_geom_angle_site_symmetry_1
_geom_angle_site_symmetry_3
C6 O1 C9 117.54(9) . .
C2 N1 C1 116.86(10) . .
N1 C1 C1 110.12(12) . 3_767
N1 C1 H1A 109.6 . .
N1 C1 H1B 109.6 . .
C1 C1 H1A 109.6 3_767 .
C1 C1 H1B 109.6 3_767 .
H1A C1 H1B 108.2 . .
N1 C2 H2 118.1 . .
N1 C2 C3 123.71(11) . .
C3 C2 H2 118.1 . .
C4 C3 C2 122.45(11) . .
C4 C3 C8 118.32(11) . .
C8 C3 C2 119.23(11) . .
C3 C4 H4 119.4 . .
C5 C4 C3 121.25(11) . .
C5 C4 H4 119.4 . .
C4 C5 H5 120.3 . .
C4 C5 C6 119.44(11) . .
C6 C5 H5 120.3 . .
O1 C6 C5 124.23(11) . .
O1 C6 C7 115.81(10) . .
C7 C6 C5 119.96(11) . .
C6 C7 H7 120.0 . .
C8 C7 C6 119.91(11) . .
C8 C7 H7 120.0 . .
C3 C8 H8 119.5 . .
C7 C8 C3 121.10(11) . .
C7 C8 H8 119.5 . .
O1 C9 H9A 109.5 . .
O1 C9 H9B 109.5 . .
O1 C9 H9C 109.5 . .
H9A C9 H9B 109.5 . .
H9A C9 H9C 109.5 . .
H9B C9 H9C 109.5 . .

loop_
_geom_bond_atom_site_label_1
_geom_bond_atom_site_label_2
_geom_bond_distance
_geom_bond_site_symmetry_2
O1 C6 1.3649(14) .
O1 C9 1.4353(14) .
N1 C1 1.4616(15) .
N1 C2 1.2674(16) .
C1 C1 1.518(3) 3_767
C1 H1A 0.9900 .
C1 H1B 0.9900 .
C2 H2 0.9500 .
C2 C3 1.4699(16) .
C3 C4 1.3941(17) .
C3 C8 1.3986(18) .
C4 H4 0.9500 .
C4 C5 1.3907(16) .
C5 H5 0.9500 .
C5 C6 1.3946(18) .
C6 C7 1.3937(17) .
C7 H7 0.9500 .
C7 C8 1.3823(17) .
C8 H8 0.9500 .
C9 H9A 0.9800 .
C9 H9B 0.9800 .
C9 H9C 0.9800 .

loop_
_geom_hbond_atom_site_label_D
_geom_hbond_atom_site_label_H
_geom_hbond_atom_site_label_A
_geom_hbond_distance_DH
_geom_hbond_distance_HA
_geom_hbond_distance_DA
_geom_hbond_angle_DHA
_geom_hbond_site_symmetry_A
_geom_hbond_publ_flag
C9 H9A O1 0.98 2.62 3.4150(15) 138.3 3_665 yes

loop_
_geom_torsion_atom_site_label_1
_geom_torsion_atom_site_label_2
_geom_torsion_atom_site_label_3
_geom_torsion_atom_site_label_4
_geom_torsion
_geom_torsion_site_symmetry_1
_geom_torsion_site_symmetry_2
_geom_torsion_site_symmetry_3
_geom_torsion_site_symmetry_4
O1 C6 C7 C8 178.98(10) . . . .
N1 C2 C3 C4 9.78(19) . . . .
N1 C2 C3 C8 -170.35(12) . . . .
C1 N1 C2 C3 179.20(11) . . . .
C2 N1 C1 C1 142.82(13) . . . 3_767
C2 C3 C4 C5 179.35(10) . . . .
C2 C3 C8 C7 179.39(11) . . . .
C3 C4 C5 C6 1.11(18) . . . .
C4 C3 C8 C7 -0.73(18) . . . .
C4 C5 C6 O1 179.82(10) . . . .
C4 C5 C6 C7 -0.45(17) . . . .
C5 C6 C7 C8 -0.78(18) . . . .
C6 C7 C8 C3 1.38(18) . . . .
C8 C3 C4 C5 -0.52(18) . . . .
C9 O1 C6 C5 8.25(16) . . . .
C9 O1 C6 C7 -171.49(10) . . . .

_cod_database_fobs_code 1559930
